data_7700151
loop_
_publ_author_name
'Yang, Dong-Dong'
'Lu, Li-Ping'
'Zhu, Miao-Li'

_publ_section_title
;
 Structural diversity, magnetic property, or luminescence sensing of
 Co(ii) and Cd(ii) coordination polymers derived from designed
 3,3'-((5-carboxy-1,3-phenylene)bis(oxy))dibenzoic acid.
;
_journal_issue 27
_journal_name_full 'Dalton transactions (Cambridge, England : 2003)'
_journal_page_first 10220
_journal_page_last 10234
_journal_paper_doi 10.1039/c9dt01736d
_journal_volume 48
_journal_year 2019
_chemical_formula_moiety 'C39 H32 Co N6 O10 [+ solvent = C3 H7 N O, 2(H C O O H)]'
_chemical_formula_sum 'C43.5 H42 Co N7 O14'
_chemical_formula_weight 945.77
_space_group_crystal_system triclinic
_space_group_IT_number 2
_space_group_name_Hall '-P 1'
_space_group_name_H-M_alt 'P -1'
_symmetry_space_group_name_Hall '-P 1'
_symmetry_space_group_name_H-M 'P -1'
_atom_sites_solution_hydrogens mixed
_audit_creation_method SHELXL-2014/7
_audit_update_record
;
2019-04-22 deposited with the CCDC.    2019-06-03 downloaded from the CCDC.
;
_cell_angle_alpha 105.030(3)
_cell_angle_beta 93.311(3)
_cell_angle_gamma 107.723(3)
_cell_formula_units_Z 2
_cell_length_a 11.3840(9)
_cell_length_b 13.7906(13)
_cell_length_c 14.8254(14)
_cell_measurement_reflns_used 3356
_cell_measurement_temperature 298(2)
_cell_measurement_theta_max 22.40
_cell_measurement_theta_min 3.14
_cell_volume 2117.4(3)
_computing_cell_refinement 'Bruker SAINT'
_computing_data_collection 'Bruker APEX2'
_computing_data_reduction 'Bruker SAINT'
_computing_molecular_graphics 'Bruker SHELXTL'
_computing_publication_material 'Bruker SHELXTL'
_computing_structure_refinement 'SHELXL-2014/7 (Sheldrick, 2014)'
_computing_structure_solution 'SHELXS-97 (Sheldrick 2008)'
_diffrn_ambient_temperature 298(2)
_diffrn_measured_fraction_theta_full 0.966
_diffrn_measured_fraction_theta_max 0.966
_diffrn_measurement_device_type 'Bruker APEX-II CCD'
_diffrn_measurement_method '\f and \w scans'
_diffrn_radiation_type MoK\a
_diffrn_radiation_wavelength 0.71073
_diffrn_reflns_av_R_equivalents 0.0747
_diffrn_reflns_av_unetI/netI 0.1146
_diffrn_reflns_Laue_measured_fraction_full 0.966
_diffrn_reflns_Laue_measured_fraction_max 0.966
_diffrn_reflns_limit_h_max 13
_diffrn_reflns_limit_h_min -12
_diffrn_reflns_limit_k_max 16
_diffrn_reflns_limit_k_min -16
_diffrn_reflns_limit_l_max 17
_diffrn_reflns_limit_l_min -17
_diffrn_reflns_number 13832
_diffrn_reflns_point_group_measured_fraction_full 0.966
_diffrn_reflns_point_group_measured_fraction_max 0.966
_diffrn_reflns_theta_full 25.020
_diffrn_reflns_theta_max 25.020
_diffrn_reflns_theta_min 3.141
_exptl_absorpt_coefficient_mu 0.484
_exptl_absorpt_correction_type multi-scan
_exptl_absorpt_process_details SADABS
_exptl_crystal_colour pink
_exptl_crystal_density_diffrn 1.483
_exptl_crystal_description block
_exptl_crystal_F_000 982
_exptl_crystal_size_max 0.2
_exptl_crystal_size_mid 0.15
_exptl_crystal_size_min 0.15
_exptl_transmission_factor_max 0.7448
_exptl_transmission_factor_min 0.6135
_refine_diff_density_max 0.970
_refine_diff_density_min -0.732
_refine_diff_density_rms 0.089
_refine_ls_extinction_method none
_refine_ls_goodness_of_fit_ref 1.111
_refine_ls_hydrogen_treatment constr
_refine_ls_matrix_type full
_refine_ls_number_parameters 505
_refine_ls_number_reflns 7220
_refine_ls_number_restraints 36
_refine_ls_restrained_S_all 1.127
_refine_ls_R_factor_all 0.1380
_refine_ls_R_factor_gt 0.0950
_refine_ls_shift/su_max 0.003
_refine_ls_shift/su_mean 0.000
_refine_ls_structure_factor_coef Fsqd
_refine_ls_weighting_details 'w=1/[\s^2^(Fo^2^)+(0.0425P)^2^+9.5770P] where P=(Fo^2^+2Fc^2^)/3'
_refine_ls_weighting_scheme calc
_refine_ls_wR_factor_gt 0.1840
_refine_ls_wR_factor_ref 0.1996
_reflns_Friedel_coverage 0.000
_reflns_number_gt 4636
_reflns_number_total 7220
_reflns_threshold_expression 'I > 2\s(I)'
_cod_data_source_file c9dt01736d2.cif
_cod_data_source_block yd337-co_sq
_cod_depositor_comments
;
The following automatic conversions were performed:

'_exptl_absorpt_correction_type' value 'Multi-scan' changed to
'multi-scan' according to
/home/data/users/saulius/crontab/automatic-downloads/rss-feeds/RSC/lib/dictionaries/cif_core.dic
dictionary named 'cif_core.dic' version 2.4.2 from 2011-04-26.

Automatic conversion script
Id: cif_fix_values 4973 2017-02-22 13:04:09Z antanas 

 Adding full bibliography for 7700150--7700154.cif.
;
_cod_original_formula_sum 'C43.50 H42 Co N7 O14'
_cod_database_code 7700151
_shelx_shelxl_version_number 2014/7
_shelx_space_group_comment
;
The symmetry employed for this shelxl refinement is uniquely defined
by the following loop, which should always be used as a source of
symmetry information in preference to the above space-group names.
They are only intended as comments.
;

loop_
_space_group_symop_operation_xyz
'x, y, z'
'-x, -y, -z'

loop_
_atom_site_label
_atom_site_type_symbol
_atom_site_fract_x
_atom_site_fract_y
_atom_site_fract_z
_atom_site_U_iso_or_equiv
_atom_site_adp_type
_atom_site_occupancy
_atom_site_site_symmetry_order
_atom_site_calc_flag
_atom_site_refinement_flags_posn
_atom_site_refinement_flags_adp
Co1 Co 0.41923(8) 0.37570(6) 0.36087(6) 0.0186(2) Uani 1 1 d . U
O1 O -0.4074(5) 0.1408(4) 0.1907(4) 0.0488(14) Uani 1 1 d . .
H1 H -0.4501 0.1182 0.1384 0.073 Uiso 1 1 calc R U
O2 O -0.3466(5) 0.0020(4) 0.1322(3) 0.0442(13) Uani 1 1 d . .
O3 O -0.1436(4) 0.3265(3) 0.5069(3) 0.0374(12) Uani 1 1 d . .
O4 O -0.0561(5) 0.0037(4) 0.4055(3) 0.0414(13) Uani 1 1 d . .
O5 O 0.3140(4) 0.4230(3) 0.4633(3) 0.0281(11) Uani 1 1 d . .
O6 O 0.4001(4) 0.5790(3) 0.5753(3) 0.0254(10) Uani 1 1 d . U
O7 O 0.2110(6) -0.0354(5) 0.1554(4) 0.0605(16) Uani 1 1 d . .
H7 H 0.2591 -0.0321 0.1163 0.091 Uiso 1 1 calc R U
O8 O 0.1470(7) -0.2072(6) 0.0766(6) 0.102(3) Uani 1 1 d . U
O9 O 0.4980(4) 0.3085(4) 0.2316(3) 0.0409(13) Uani 1 1 d . .
H9A H 0.5453 0.2737 0.2299 0.061 Uiso 1 1 d R U
H9B H 0.4714 0.3010 0.1767 0.061 Uiso 1 1 d R U
N1 N 0.3791(5) 0.2294(4) 0.3971(4) 0.0224(12) Uani 1 1 d . .
N2 N 0.3607(5) 0.0654(4) 0.3973(4) 0.0237(12) Uani 1 1 d . .
N3 N 0.4611(5) -0.3195(4) 0.3214(4) 0.0296(13) Uani 1 1 d . .
N4 N 0.4607(5) 0.5215(4) 0.3265(4) 0.0278(13) Uani 1 1 d . .
N5 N 0.2475(5) 0.3047(4) 0.2653(4) 0.0296(13) Uani 1 1 d . .
N6 N 0.1036(5) 0.1847(4) 0.1509(4) 0.0334(14) Uani 1 1 d . .
C1 C -0.2570(6) 0.1117(5) 0.2877(4) 0.0247(14) Uani 1 1 d . .
C2 C -0.2366(6) 0.2081(5) 0.3569(5) 0.0282(15) Uani 1 1 d . .
H2 H -0.2775 0.2548 0.3484 0.034 Uiso 1 1 calc R U
C3 C -0.1553(6) 0.2327(5) 0.4374(5) 0.0274(15) Uani 1 1 d . .
C4 C -0.0942(6) 0.1648(5) 0.4528(5) 0.0300(16) Uani 1 1 d . .
H4 H -0.0396 0.1824 0.5082 0.036 Uiso 1 1 calc R U
C5 C -0.1165(6) 0.0692(5) 0.3830(5) 0.0257(15) Uani 1 1 d . .
C6 C -0.1963(5) 0.0418(5) 0.3015(4) 0.0238(14) Uani 1 1 d . .
H6 H -0.2101 -0.0227 0.2558 0.029 Uiso 1 1 calc R U
C7 C -0.3425(6) 0.0830(6) 0.1965(5) 0.0318(16) Uani 1 1 d . .
C8 C -0.0287(6) 0.3894(5) 0.5604(5) 0.0253(15) Uani 1 1 d . .
C9 C 0.0825(6) 0.4030(5) 0.5233(5) 0.0261(15) Uani 1 1 d . .
H9 H 0.0835 0.3636 0.4622 0.031 Uiso 1 1 calc R U
C10 C 0.1920(6) 0.4758(5) 0.5782(5) 0.0233(14) Uani 1 1 d . .
C11 C 0.1904(6) 0.5310(5) 0.6699(5) 0.0307(16) Uani 1 1 d . .
H11 H 0.2638 0.5797 0.7070 0.037 Uiso 1 1 calc R U
C12 C 0.0797(7) 0.5138(6) 0.7064(5) 0.0396(19) Uani 1 1 d . .
H12 H 0.0791 0.5506 0.7685 0.048 Uiso 1 1 calc R U
C13 C -0.0299(6) 0.4429(5) 0.6523(5) 0.0351(17) Uani 1 1 d . .
H13 H -0.1040 0.4313 0.6776 0.042 Uiso 1 1 calc R U
C14 C 0.3127(5) 0.4936(5) 0.5359(4) 0.0200(13) Uani 1 1 d . U
C15 C -0.0494(7) -0.0812(6) 0.3337(5) 0.0361(17) Uani 1 1 d . .
C16 C 0.0359(7) -0.0637(6) 0.2729(5) 0.0382(18) Uani 1 1 d . .
H16 H 0.0848 0.0053 0.2767 0.046 Uiso 1 1 calc R U
C17 C 0.0485(8) -0.1495(6) 0.2060(6) 0.048(2) Uani 1 1 d . .
C18 C -0.0238(9) -0.2523(7) 0.2026(7) 0.071(3) Uani 1 1 d . .
H18 H -0.0142 -0.3104 0.1590 0.085 Uiso 1 1 calc R U
C19 C -0.1089(9) -0.2678(7) 0.2635(8) 0.076(3) Uani 1 1 d . .
H19 H -0.1580 -0.3366 0.2602 0.091 Uiso 1 1 calc R U
C20 C -0.1227(8) -0.1827(6) 0.3298(6) 0.056(2) Uani 1 1 d . .
H20 H -0.1806 -0.1935 0.3711 0.068 Uiso 1 1 calc R U
C21 C 0.1393(9) -0.1341(8) 0.1397(7) 0.061(3) Uani 1 1 d . .
C22 C 0.4170(6) 0.1492(5) 0.3652(5) 0.0234(14) Uani 1 1 d . .
H22 H 0.4763 0.1489 0.3247 0.028 Uiso 1 1 calc R U
C23 C 0.2905(6) 0.1959(5) 0.4522(5) 0.0357(18) Uani 1 1 d . .
H23 H 0.2457 0.2365 0.4843 0.043 Uiso 1 1 calc R U
C24 C 0.2785(6) 0.0963(5) 0.4526(5) 0.0355(18) Uani 1 1 d . .
H24 H 0.2248 0.0560 0.4842 0.043 Uiso 1 1 calc R U
C25 C 0.3824(6) -0.0341(5) 0.3776(5) 0.0251(15) Uani 1 1 d . .
C26 C 0.3666(6) -0.0909(5) 0.4425(5) 0.0262(15) Uani 1 1 d . .
H26 H 0.3385 -0.0657 0.4988 0.031 Uiso 1 1 calc R U
C27 C 0.3925(6) -0.1852(5) 0.4242(5) 0.0304(16) Uani 1 1 d . .
H27 H 0.3820 -0.2233 0.4682 0.036 Uiso 1 1 calc R U
C28 C 0.4337(6) -0.2228(5) 0.3409(5) 0.0263(15) Uani 1 1 d . .
C29 C 0.4491(7) -0.1662(5) 0.2752(5) 0.0405(19) Uani 1 1 d . .
H29 H 0.4772 -0.1911 0.2190 0.049 Uiso 1 1 calc R U
C30 C 0.4224(7) -0.0724(5) 0.2940(5) 0.0363(18) Uani 1 1 d . .
H30 H 0.4315 -0.0347 0.2497 0.044 Uiso 1 1 calc R U
C31 C 0.5380(9) -0.3491(7) 0.2609(7) 0.069(3) Uani 1 1 d . .
H31 H 0.5822 -0.3103 0.2237 0.083 Uiso 1 1 calc R U
C32 C 0.5376(9) 0.5544(7) 0.2655(7) 0.064(3) Uani 1 1 d . .
H32 H 0.5834 0.5159 0.2318 0.077 Uiso 1 1 calc R U
C33 C 0.4183(7) 0.5998(5) 0.3618(5) 0.0324(17) Uani 1 1 d . .
C34 C 0.2218(7) 0.2171(5) 0.1950(5) 0.0374(18) Uani 1 1 d . .
H34 H 0.2784 0.1817 0.1778 0.045 Uiso 1 1 calc R U
C35 C 0.1405(7) 0.3300(6) 0.2666(5) 0.043(2) Uani 1 1 d . .
H35 H 0.1309 0.3891 0.3086 0.052 Uiso 1 1 calc R U
C36 C 0.0496(7) 0.2557(6) 0.1972(6) 0.050(2) Uani 1 1 d . .
H36 H -0.0321 0.2537 0.1840 0.060 Uiso 1 1 calc R U
C37 C 0.0487(6) 0.0911(5) 0.0720(5) 0.0312(16) Uani 1 1 d . U
C38 C 0.1181(7) 0.0697(6) 0.0012(5) 0.0369(18) Uani 1 1 d . U
H38 H 0.1975 0.1164 0.0032 0.044 Uiso 1 1 calc R U
C39 C -0.0681(6) 0.0223(6) 0.0726(5) 0.0389(19) Uani 1 1 d . .
H39 H -0.1124 0.0379 0.1220 0.047 Uiso 1 1 calc R U
O10 O 0.3816(6) 0.0223(7) 0.0584(4) 0.095(3) Uani 1 1 d . .
H10A H 0.3565 0.0507 0.0227 0.143 Uiso 1 1 d R U
H10B H 0.4038 -0.0249 0.0258 0.143 Uiso 1 1 d R U

loop_
_atom_site_aniso_label
_atom_site_aniso_U_11
_atom_site_aniso_U_22
_atom_site_aniso_U_33
_atom_site_aniso_U_23
_atom_site_aniso_U_13
_atom_site_aniso_U_12
Co1 0.0131(4) 0.0055(4) 0.0317(5) 0.0020(3) -0.0054(4) -0.0003(3)
O1 0.047(3) 0.064(4) 0.038(3) 0.007(3) -0.007(3) 0.032(3)
O2 0.042(3) 0.050(3) 0.037(3) -0.001(3) -0.005(3) 0.022(3)
O3 0.019(3) 0.026(3) 0.055(3) -0.005(2) 0.000(2) 0.007(2)
O4 0.052(3) 0.040(3) 0.036(3) 0.009(2) -0.003(3) 0.025(3)
O5 0.020(2) 0.014(2) 0.041(3) -0.001(2) 0.001(2) 0.0011(18)
O6 0.0190(17) 0.0224(17) 0.0301(17) 0.0042(14) -0.0026(14) 0.0044(14)
O7 0.061(4) 0.064(4) 0.064(4) 0.024(3) 0.023(3) 0.024(3)
O8 0.102(4) 0.094(4) 0.100(4) 0.010(3) 0.042(3) 0.029(3)
O9 0.035(3) 0.037(3) 0.041(3) 0.001(2) -0.002(2) 0.009(2)
N1 0.019(3) 0.010(3) 0.038(3) 0.006(2) 0.003(3) 0.006(2)
N2 0.018(3) 0.018(3) 0.039(3) 0.014(2) 0.007(3) 0.006(2)
N3 0.039(4) 0.016(3) 0.043(4) 0.014(3) 0.015(3) 0.016(3)
N4 0.027(3) 0.015(3) 0.045(4) 0.014(3) 0.007(3) 0.008(2)
N5 0.023(3) 0.022(3) 0.040(3) 0.002(3) -0.008(3) 0.009(2)
N6 0.021(3) 0.030(3) 0.041(4) -0.002(3) -0.008(3) 0.009(3)
C1 0.013(3) 0.029(4) 0.028(4) 0.008(3) 0.001(3) 0.004(3)
C2 0.014(3) 0.024(4) 0.044(4) 0.010(3) 0.004(3) 0.003(3)
C3 0.016(3) 0.019(3) 0.045(4) 0.006(3) 0.008(3) 0.003(3)
C4 0.019(4) 0.031(4) 0.033(4) 0.007(3) -0.001(3) 0.001(3)
C5 0.025(4) 0.024(3) 0.031(4) 0.010(3) 0.008(3) 0.009(3)
C6 0.017(3) 0.025(3) 0.027(4) 0.006(3) 0.003(3) 0.006(3)
C7 0.018(4) 0.040(4) 0.044(5) 0.020(4) 0.008(3) 0.011(3)
C8 0.016(3) 0.015(3) 0.035(4) -0.002(3) -0.006(3) 0.000(3)
C9 0.031(4) 0.012(3) 0.033(4) 0.003(3) 0.008(3) 0.007(3)
C10 0.020(3) 0.010(3) 0.035(4) 0.002(3) 0.001(3) 0.003(3)
C11 0.021(4) 0.018(3) 0.043(4) 0.000(3) -0.001(3) 0.001(3)
C12 0.041(5) 0.032(4) 0.036(4) -0.005(3) 0.009(4) 0.010(3)
C13 0.016(4) 0.036(4) 0.045(5) 0.002(4) 0.006(3) 0.005(3)
C14 0.019(2) 0.018(2) 0.023(2) 0.0066(16) -0.0012(16) 0.0071(16)
C15 0.042(5) 0.036(4) 0.037(4) 0.012(3) 0.000(4) 0.022(4)
C16 0.039(4) 0.033(4) 0.043(5) 0.012(4) 0.001(4) 0.012(3)
C17 0.050(5) 0.041(5) 0.057(5) 0.015(4) 0.015(4) 0.020(4)
C18 0.082(7) 0.039(5) 0.092(8) 0.007(5) 0.029(6) 0.028(5)
C19 0.084(7) 0.032(5) 0.117(9) 0.027(5) 0.051(7) 0.016(5)
C20 0.065(6) 0.042(5) 0.071(6) 0.025(5) 0.026(5) 0.021(4)
C21 0.065(6) 0.065(7) 0.057(6) 0.004(5) 0.016(5) 0.037(5)
C22 0.022(3) 0.013(3) 0.038(4) 0.013(3) 0.007(3) 0.004(3)
C23 0.035(4) 0.025(4) 0.060(5) 0.017(4) 0.026(4) 0.019(3)
C24 0.036(4) 0.028(4) 0.053(5) 0.021(4) 0.027(4) 0.014(3)
C25 0.024(4) 0.013(3) 0.039(4) 0.011(3) 0.007(3) 0.005(3)
C26 0.030(4) 0.023(3) 0.030(4) 0.012(3) 0.013(3) 0.010(3)
C27 0.038(4) 0.021(3) 0.043(4) 0.021(3) 0.011(4) 0.013(3)
C28 0.027(4) 0.012(3) 0.043(4) 0.013(3) 0.003(3) 0.008(3)
C29 0.064(5) 0.026(4) 0.041(4) 0.015(3) 0.021(4) 0.023(4)
C30 0.057(5) 0.026(4) 0.035(4) 0.020(3) 0.017(4) 0.014(4)
C31 0.094(7) 0.040(5) 0.113(8) 0.053(5) 0.069(7) 0.043(5)
C32 0.092(7) 0.041(5) 0.094(7) 0.039(5) 0.064(6) 0.045(5)
C33 0.042(4) 0.016(3) 0.043(4) 0.015(3) 0.003(4) 0.010(3)
C34 0.038(5) 0.022(4) 0.044(5) -0.001(3) -0.003(4) 0.011(3)
C35 0.044(5) 0.038(4) 0.043(5) -0.005(4) -0.005(4) 0.022(4)
C36 0.035(5) 0.056(5) 0.054(5) -0.004(4) -0.007(4) 0.027(4)
C37 0.029(2) 0.031(2) 0.031(2) 0.0064(17) 0.0005(17) 0.0112(17)
C38 0.033(2) 0.038(2) 0.036(2) 0.0074(17) 0.0056(18) 0.0091(17)
C39 0.016(4) 0.055(5) 0.033(4) 0.000(4) -0.001(3) 0.007(3)
O10 0.041(4) 0.183(8) 0.055(4) 0.044(5) 0.008(3) 0.022(4)

loop_
_atom_type_symbol
_atom_type_description
_atom_type_scat_dispersion_real
_atom_type_scat_dispersion_imag
_atom_type_scat_source
C C 0.0033 0.0016 'International Tables Vol C Tables 4.2.6.8 and 6.1.1.4'
H H 0.0000 0.0000 'International Tables Vol C Tables 4.2.6.8 and 6.1.1.4'
Co Co 0.3494 0.9721 'International Tables Vol C Tables 4.2.6.8 and 6.1.1.4'
N N 0.0061 0.0033 'International Tables Vol C Tables 4.2.6.8 and 6.1.1.4'
O O 0.0106 0.0060 'International Tables Vol C Tables 4.2.6.8 and 6.1.1.4'

loop_
_geom_angle_atom_site_label_1
_geom_angle_atom_site_label_2
_geom_angle_atom_site_label_3
_geom_angle
_geom_angle_site_symmetry_1
_geom_angle_site_symmetry_3
O6 Co1 O5 108.02(17) 2_666 .
O6 Co1 N4 89.75(19) 2_666 .
O5 Co1 N4 92.20(19) . .
O6 Co1 N5 165.21(18) 2_666 .
O5 Co1 N5 86.40(19) . .
N4 Co1 N5 93.1(2) . .
O6 Co1 N1 89.62(18) 2_666 .
O5 Co1 N1 87.66(18) . .
N4 Co1 N1 179.3(2) . .
N5 Co1 N1 87.6(2) . .
O6 Co1 O9 82.86(17) 2_666 .
O5 Co1 O9 169.04(17) . .
N4 Co1 O9 89.11(19) . .
N5 Co1 O9 82.67(19) . .
N1 Co1 O9 91.16(18) . .
C7 O1 H1 109.5 . .
C8 O3 C3 120.5(5) . .
C5 O4 C15 118.4(5) . .
C14 O5 Co1 145.6(4) . .
C14 O6 Co1 137.5(4) . 2_666
C21 O7 H7 109.5 . .
Co1 O9 H9A 125.3 . .
Co1 O9 H9B 125.9 . .
H9A O9 H9B 107.1 . .
C22 N1 C23 104.9(5) . .
C22 N1 Co1 129.7(4) . .
C23 N1 Co1 124.9(4) . .
C22 N2 C24 105.5(5) . .
C22 N2 C25 127.2(5) . .
C24 N2 C25 127.2(5) . .
C33 N3 C31 106.3(5) 1_545 .
C33 N3 C28 126.8(6) 1_545 .
C31 N3 C28 126.9(6) . .
C33 N4 C32 105.8(6) . .
C33 N4 Co1 126.5(5) . .
C32 N4 Co1 127.7(5) . .
C34 N5 C35 105.3(6) . .
C34 N5 Co1 124.1(5) . .
C35 N5 Co1 130.3(5) . .
C34 N6 C36 106.8(6) . .
C34 N6 C37 124.6(6) . .
C36 N6 C37 128.6(6) . .
C6 C1 C2 120.3(6) . .
C6 C1 C7 119.1(6) . .
C2 C1 C7 120.6(6) . .
C3 C2 C1 118.8(6) . .
C3 C2 H2 120.6 . .
C1 C2 H2 120.6 . .
C2 C3 C4 122.1(6) . .
C2 C3 O3 116.8(6) . .
C4 C3 O3 121.0(6) . .
C3 C4 C5 118.0(6) . .
C3 C4 H4 121.0 . .
C5 C4 H4 121.0 . .
C6 C5 O4 123.7(6) . .
C6 C5 C4 121.9(6) . .
O4 C5 C4 114.4(6) . .
C5 C6 C1 119.0(6) . .
C5 C6 H6 120.5 . .
C1 C6 H6 120.5 . .
O2 C7 O1 124.1(7) . .
O2 C7 C1 118.3(6) . .
O1 C7 C1 117.6(6) . .
C13 C8 O3 116.6(6) . .
C13 C8 C9 120.7(6) . .
O3 C8 C9 122.7(6) . .
C10 C9 C8 119.3(6) . .
C10 C9 H9 120.3 . .
C8 C9 H9 120.3 . .
C11 C10 C9 119.9(6) . .
C11 C10 C14 120.9(6) . .
C9 C10 C14 119.2(6) . .
C12 C11 C10 119.8(6) . .
C12 C11 H11 120.1 . .
C10 C11 H11 120.1 . .
C13 C12 C11 120.9(7) . .
C13 C12 H12 119.6 . .
C11 C12 H12 119.6 . .
C8 C13 C12 119.3(6) . .
C8 C13 H13 120.3 . .
C12 C13 H13 120.3 . .
O5 C14 O6 126.3(6) . .
O5 C14 C10 116.7(5) . .
O6 C14 C10 117.0(5) . .
C16 C15 C20 121.4(7) . .
C16 C15 O4 119.8(7) . .
C20 C15 O4 118.6(7) . .
C15 C16 C17 119.4(7) . .
C15 C16 H16 120.3 . .
C17 C16 H16 120.3 . .
C16 C17 C18 119.5(8) . .
C16 C17 C21 121.1(8) . .
C18 C17 C21 119.4(8) . .
C19 C18 C17 120.0(8) . .
C19 C18 H18 120.0 . .
C17 C18 H18 120.0 . .
C18 C19 C20 120.8(8) . .
C18 C19 H19 119.6 . .
C20 C19 H19 119.6 . .
C15 C20 C19 118.9(8) . .
C15 C20 H20 120.6 . .
C19 C20 H20 120.6 . .
O8 C21 O7 123.3(9) . .
O8 C21 C17 122.5(10) . .
O7 C21 C17 114.2(7) . .
N1 C22 N2 112.8(6) . .
N1 C22 H22 123.6 . .
N2 C22 H22 123.6 . .
C24 C23 N1 110.1(6) . .
C24 C23 H23 125.0 . .
N1 C23 H23 125.0 . .
C23 C24 N2 106.8(6) . .
C23 C24 H24 126.6 . .
N2 C24 H24 126.6 . .
C30 C25 C26 119.7(6) . .
C30 C25 N2 119.7(6) . .
C26 C25 N2 120.5(6) . .
C25 C26 C27 120.0(6) . .
C25 C26 H26 120.0 . .
C27 C26 H26 120.0 . .
C28 C27 C26 120.2(6) . .
C28 C27 H27 119.9 . .
C26 C27 H27 119.9 . .
C27 C28 C29 120.0(6) . .
C27 C28 N3 120.7(6) . .
C29 C28 N3 119.3(6) . .
C30 C29 C28 119.4(7) . .
C30 C29 H29 120.3 . .
C28 C29 H29 120.3 . .
C25 C30 C29 120.7(6) . .
C25 C30 H30 119.6 . .
C29 C30 H30 119.6 . .
C32 C31 N3 106.7(7) 1_545 .
C32 C31 H31 126.7 1_545 .
N3 C31 H31 126.7 . .
C31 C32 N4 110.3(7) 1_565 .
C31 C32 H32 124.8 1_565 .
N4 C32 H32 124.8 . .
N4 C33 N3 110.9(6) . 1_565
N5 C34 N6 112.0(6) . .
N5 C34 H34 124.0 . .
N6 C34 H34 124.0 . .
C36 C35 N5 110.1(6) . .
C36 C35 H35 125.0 . .
N5 C35 H35 125.0 . .
C35 C36 N6 105.8(6) . .
C35 C36 H36 127.1 . .
N6 C36 H36 127.1 . .
C38 C37 C39 122.1(6) . .
C38 C37 N6 118.5(6) . .
C39 C37 N6 119.2(6) . .
C37 C38 C39 118.8(7) . 2
C37 C38 H38 120.6 . .
C39 C38 H38 120.6 2 .
C38 C39 C37 119.0(6) 2 .
C38 C39 H39 120.5 2 .
C37 C39 H39 120.5 . .
H10A O10 H10B 107.2 . .

loop_
_geom_bond_atom_site_label_1
_geom_bond_atom_site_label_2
_geom_bond_distance
_geom_bond_site_symmetry_2
Co1 O6 2.050(4) 2_666
Co1 O5 2.083(4) .
Co1 N4 2.123(5) .
Co1 N5 2.141(5) .
Co1 N1 2.143(5) .
Co1 O9 2.263(5) .
O1 C7 1.256(8) .
O1 H1 0.8200 .
O2 C7 1.252(8) .
O3 C8 1.388(7) .
O3 C3 1.393(7) .
O4 C5 1.382(7) .
O4 C15 1.389(8) .
O5 C14 1.255(7) .
O6 C14 1.258(7) .
O6 Co1 2.050(4) 2_666
O7 C21 1.307(11) .
O7 H7 0.8200 .
O8 C21 1.214(10) .
O9 H9A 0.8200 .
O9 H9B 0.8203 .
N1 C22 1.295(7) .
N1 C23 1.380(8) .
N2 C22 1.357(7) .
N2 C24 1.371(8) .
N2 C25 1.427(7) .
N3 C33 1.372(8) 1_545
N3 C31 1.362(9) .
N3 C28 1.422(7) .
N4 C33 1.314(8) .
N4 C32 1.362(9) .
N5 C34 1.313(8) .
N5 C35 1.366(8) .
N6 C34 1.348(9) .
N6 C36 1.369(9) .
N6 C37 1.437(8) .
C1 C6 1.393(8) .
C1 C2 1.397(9) .
C1 C7 1.506(9) .
C2 C3 1.366(9) .
C2 H2 0.9300 .
C3 C4 1.380(9) .
C4 C5 1.390(9) .
C4 H4 0.9300 .
C5 C6 1.361(9) .
C6 H6 0.9300 .
C8 C13 1.374(9) .
C8 C9 1.389(9) .
C9 C10 1.386(9) .
C9 H9 0.9300 .
C10 C11 1.380(9) .
C10 C14 1.521(8) .
C11 C12 1.379(9) .
C11 H11 0.9300 .
C12 C13 1.375(9) .
C12 H12 0.9300 .
C13 H13 0.9300 .
C15 C16 1.373(10) .
C15 C20 1.378(11) .
C16 C17 1.385(10) .
C16 H16 0.9300 .
C17 C18 1.391(12) .
C17 C21 1.475(11) .
C18 C19 1.370(12) .
C18 H18 0.9300 .
C19 C20 1.378(12) .
C19 H19 0.9300 .
C20 H20 0.9300 .
C22 H22 0.9300 .
C23 C24 1.340(9) .
C23 H23 0.9300 .
C24 H24 0.9300 .
C25 C30 1.376(9) .
C25 C26 1.377(8) .
C26 C27 1.383(8) .
C26 H26 0.9300 .
C27 C28 1.377(9) .
C27 H27 0.9300 .
C28 C29 1.386(9) .
C29 C30 1.380(9) .
C29 H29 0.9300 .
C30 H30 0.9300 .
C31 C32 1.348(10) 1_545
C31 H31 0.9300 .
C32 C31 1.348(10) 1_565
C32 H32 0.9300 .
C33 N3 1.372(8) 1_565
C34 H34 0.9300 .
C35 C36 1.365(10) .
C35 H35 0.9300 .
C36 H36 0.9300 .
C37 C38 1.374(9) .
C37 C39 1.381(9) .
C38 C39 1.378(10) 2
C38 H38 0.9300 .
C39 C38 1.378(10) 2
C39 H39 0.9300 .
O10 H10A 0.8200 .
O10 H10B 0.8200 .

loop_
_geom_hbond_atom_site_label_D
_geom_hbond_atom_site_label_H
_geom_hbond_atom_site_label_A
_geom_hbond_distance_DH
_geom_hbond_distance_HA
_geom_hbond_distance_DA
_geom_hbond_angle_DHA
_geom_hbond_site_symmetry_A
O1 H1 O10 0.82 2.05 2.773(8) 146.5 1_455
O7 H7 O10 0.82 1.76 2.540(8) 159.4 .
O9 H9A O1 0.82 2.02 2.782(7) 154.7 1_655
C22 H22 O1 0.93 2.45 3.359(8) 167.0 1_655
C23 H23 O5 0.93 2.56 3.020(8) 111.2 .
C39 H39 O2 0.93 2.58 3.290(8) 133.4 .
O10 H10A O2 0.82 2.21 2.748(8) 123.8 2

loop_
_geom_torsion_atom_site_label_1
_geom_torsion_atom_site_label_2
_geom_torsion_atom_site_label_3
_geom_torsion_atom_site_label_4
_geom_torsion
_geom_torsion_site_symmetry_1
_geom_torsion_site_symmetry_4
C6 C1 C2 C3 0.7(9) . .
C7 C1 C2 C3 -178.0(6) . .
C1 C2 C3 C4 -0.8(10) . .
C1 C2 C3 O3 -176.2(5) . .
C8 O3 C3 C2 -143.2(6) . .
C8 O3 C3 C4 41.3(9) . .
C2 C3 C4 C5 0.5(10) . .
O3 C3 C4 C5 175.8(6) . .
C15 O4 C5 C6 17.4(9) . .
C15 O4 C5 C4 -165.7(6) . .
C3 C4 C5 C6 -0.2(10) . .
C3 C4 C5 O4 -177.3(6) . .
O4 C5 C6 C1 176.9(6) . .
C4 C5 C6 C1 0.2(9) . .
C2 C1 C6 C5 -0.4(9) . .
C7 C1 C6 C5 178.3(6) . .
C6 C1 C7 O2 -7.0(9) . .
C2 C1 C7 O2 171.7(6) . .
C6 C1 C7 O1 171.5(6) . .
C2 C1 C7 O1 -9.9(9) . .
C3 O3 C8 C13 -146.7(6) . .
C3 O3 C8 C9 36.4(9) . .
C13 C8 C9 C10 -3.6(10) . .
O3 C8 C9 C10 173.1(6) . .
C8 C9 C10 C11 2.4(9) . .
C8 C9 C10 C14 -177.6(6) . .
C9 C10 C11 C12 -0.3(10) . .
C14 C10 C11 C12 179.8(6) . .
C10 C11 C12 C13 -0.7(11) . .
O3 C8 C13 C12 -174.2(6) . .
C9 C8 C13 C12 2.7(10) . .
C11 C12 C13 C8 -0.5(11) . .
Co1 O5 C14 O6 1.6(12) . .
Co1 O5 C14 C10 179.2(5) . .
Co1 O6 C14 O5 -61.4(9) 2_666 .
Co1 O6 C14 C10 121.1(5) 2_666 .
C11 C10 C14 O5 161.9(6) . .
C9 C10 C14 O5 -18.1(8) . .
C11 C10 C14 O6 -20.3(9) . .
C9 C10 C14 O6 159.7(6) . .
C5 O4 C15 C16 78.0(8) . .
C5 O4 C15 C20 -106.8(8) . .
C20 C15 C16 C17 0.2(11) . .
O4 C15 C16 C17 175.2(7) . .
C15 C16 C17 C18 -1.2(12) . .
C15 C16 C17 C21 -179.8(7) . .
C16 C17 C18 C19 1.8(15) . .
C21 C17 C18 C19 -179.7(9) . .
C17 C18 C19 C20 -1.2(17) . .
C16 C15 C20 C19 0.4(13) . .
O4 C15 C20 C19 -174.7(8) . .
C18 C19 C20 C15 0.1(16) . .
C16 C17 C21 O8 -175.4(9) . .
C18 C17 C21 O8 6.1(15) . .
C16 C17 C21 O7 5.3(12) . .
C18 C17 C21 O7 -173.2(9) . .
C23 N1 C22 N2 -1.3(7) . .
Co1 N1 C22 N2 -173.1(4) . .
C24 N2 C22 N1 1.4(7) . .
C25 N2 C22 N1 -178.7(6) . .
C22 N1 C23 C24 0.6(8) . .
Co1 N1 C23 C24 173.0(5) . .
N1 C23 C24 N2 0.2(8) . .
C22 N2 C24 C23 -0.9(8) . .
C25 N2 C24 C23 179.2(6) . .
C22 N2 C25 C30 -28.1(10) . .
C24 N2 C25 C30 151.8(7) . .
C22 N2 C25 C26 150.3(6) . .
C24 N2 C25 C26 -29.9(10) . .
C30 C25 C26 C27 0.8(10) . .
N2 C25 C26 C27 -177.5(6) . .
C25 C26 C27 C28 -0.2(10) . .
C26 C27 C28 C29 -0.1(10) . .
C26 C27 C28 N3 179.7(6) . .
C33 N3 C28 C27 21.0(10) 1_545 .
C31 N3 C28 C27 -156.9(8) . .
C33 N3 C28 C29 -159.1(7) 1_545 .
C31 N3 C28 C29 23.0(11) . .
C27 C28 C29 C30 -0.2(11) . .
N3 C28 C29 C30 179.9(7) . .
C26 C25 C30 C29 -1.2(11) . .
N2 C25 C30 C29 177.2(7) . .
C28 C29 C30 C25 0.9(12) . .
C33 N3 C31 C32 0.9(10) 1_545 1_545
C28 N3 C31 C32 179.2(8) . 1_545
C33 N4 C32 C31 -2.4(11) . 1_565
Co1 N4 C32 C31 178.7(7) . 1_565
C32 N4 C33 N3 3.0(9) . 1_565
Co1 N4 C33 N3 -178.0(4) . 1_565
C35 N5 C34 N6 0.1(8) . .
Co1 N5 C34 N6 174.7(4) . .
C36 N6 C34 N5 -1.0(9) . .
C37 N6 C34 N5 -179.6(6) . .
C34 N5 C35 C36 0.9(9) . .
Co1 N5 C35 C36 -173.2(5) . .
N5 C35 C36 N6 -1.5(9) . .
C34 N6 C36 C35 1.5(9) . .
C37 N6 C36 C35 180.0(7) . .
C34 N6 C37 C38 -42.8(10) . .
C36 N6 C37 C38 139.0(8) . .
C34 N6 C37 C39 133.0(8) . .
C36 N6 C37 C39 -45.2(11) . .
C39 C37 C38 C39 1.5(12) . 2
N6 C37 C38 C39 177.2(6) . 2
C38 C37 C39 C38 -1.5(12) . 2
N6 C37 C39 C38 -177.2(6) . 2
